data_4127630
loop_
_publ_author_name
'Chen, Wei'
'Guo, Chenxing'
'He, Qing'
'Chi, Xiaodong'
'Lynch, Vincent M.'
'Zhang, Zhiyun'
'Su, Jianhua'
'Tian, He'
'Sessler, Jonathan L.'

_publ_section_title
;
 Molecular Cursor Caliper: A Fluorescent Sensor for Dicarboxylate
 Dianions.
;
_journal_issue 37
_journal_name_full 'Journal of the American Chemical Society'
_journal_page_first 14798
_journal_page_last 14806
_journal_paper_doi 10.1021/jacs.9b07170
_journal_volume 141
_journal_year 2019
_chemical_formula_moiety 'C34 H22 N2 O2'
_chemical_formula_sum 'C34 H22 N2 O2'
_chemical_formula_weight 490.53
_space_group_crystal_system monoclinic
_space_group_IT_number 14
_space_group_name_Hall '-P 2yn'
_space_group_name_H-M_alt 'P 1 21/n 1'
_symmetry_space_group_name_Hall '-P 2yn'
_symmetry_space_group_name_H-M 'P 1 21/n 1'
_atom_sites_solution_hydrogens geom
_atom_sites_solution_primary direct
_audit_creation_date 2015-07-06
_audit_creation_method
;
Olex2 1.2
(compiled 2015.01.26 svn.r3150 for OlexSys, GUI svn.r4998)
;
_cell_angle_alpha 90
_cell_angle_beta 102.394(4)
_cell_angle_gamma 90
_cell_formula_units_Z 4
_cell_length_a 9.587(2)
_cell_length_b 15.465(3)
_cell_length_c 17.164(4)
_cell_measurement_reflns_used 1025
_cell_measurement_temperature 140(2)
_cell_measurement_theta_max 20.744
_cell_measurement_theta_min 2.25
_cell_volume 2485.5(9)
_computing_cell_refinement 'SAINT v7.68A (Bruker, 2009)'
_computing_data_reduction 'SAINT v7.68A (Bruker, 2009)'
_computing_molecular_graphics 'Olex2 (Dolomanov et al., 2009)'
_computing_publication_material 'Olex2 (Dolomanov et al., 2009)'
_computing_structure_refinement 'XL (Sheldrick, 2008)'
_computing_structure_solution 'ShelXS (Sheldrick, 2008)'
_diffrn_ambient_temperature 140
_diffrn_measured_fraction_theta_full 1.000
_diffrn_measured_fraction_theta_max 0.997
_diffrn_measurement_device_type 'Bruker APEX-II CCD'
_diffrn_measurement_method '\f and \w scans'
_diffrn_radiation_monochromator graphite
_diffrn_radiation_type MoK\a
_diffrn_radiation_wavelength 0.71073
_diffrn_reflns_av_R_equivalents 0.1244
_diffrn_reflns_av_unetI/netI 0.1286
_diffrn_reflns_Laue_measured_fraction_full 1.000
_diffrn_reflns_Laue_measured_fraction_max 0.997
_diffrn_reflns_limit_h_max 12
_diffrn_reflns_limit_h_min -12
_diffrn_reflns_limit_k_max 18
_diffrn_reflns_limit_k_min -20
_diffrn_reflns_limit_l_max 22
_diffrn_reflns_limit_l_min -19
_diffrn_reflns_number 20632
_diffrn_reflns_point_group_measured_fraction_full 1.000
_diffrn_reflns_point_group_measured_fraction_max 0.997
_diffrn_reflns_theta_full 25.242
_diffrn_reflns_theta_max 27.572
_diffrn_reflns_theta_min 1.792
_diffrn_standards_number 0
_exptl_absorpt_coefficient_mu 0.082
_exptl_absorpt_correction_T_max 0.7456
_exptl_absorpt_correction_T_min 0.5922
_exptl_absorpt_correction_type multi-scan
_exptl_absorpt_process_details
;
SADABS-2008/1 (Bruker,2008) was used for absorption correction.
wR2(int) was 0.0749 before and 0.0581 after correction.
The Ratio of minimum to maximum transmission is 0.7943.
The \l/2 correction factor is 0.0015.
;
_exptl_crystal_colour colourless
_exptl_crystal_density_diffrn 1.311
_exptl_crystal_description block
_exptl_crystal_F_000 1024
_exptl_crystal_size_max 0.2
_exptl_crystal_size_mid 0.15
_exptl_crystal_size_min 0.1
_refine_diff_density_max 0.216
_refine_diff_density_min -0.292
_refine_diff_density_rms 0.055
_refine_ls_extinction_method none
_refine_ls_goodness_of_fit_ref 0.867
_refine_ls_hydrogen_treatment constr
_refine_ls_matrix_type full
_refine_ls_number_parameters 343
_refine_ls_number_reflns 5739
_refine_ls_number_restraints 0
_refine_ls_restrained_S_all 0.867
_refine_ls_R_factor_all 0.1580
_refine_ls_R_factor_gt 0.0605
_refine_ls_shift/su_max 0.001
_refine_ls_shift/su_mean 0.000
_refine_ls_structure_factor_coef Fsqd
_refine_ls_weighting_details 'w=1/[\s^2^(Fo^2^)+(0.0502P)^2^] where P=(Fo^2^+2Fc^2^)/3'
_refine_ls_weighting_scheme calc
_refine_ls_wR_factor_gt 0.1102
_refine_ls_wR_factor_ref 0.1341
_reflns_Friedel_coverage 0.000
_reflns_number_gt 2578
_reflns_number_total 5739
_reflns_threshold_expression 'I > 2\s(I)'
_cod_data_source_file ja9b07170_si_003.cif
_cod_data_source_block mo_dm15534_0m
_cod_original_cell_volume 2485.3(10)
_cod_database_code 4127630
_shelxl_version_number 2014-3
_shelx_space_group_comment
;
The symmetry employed for this shelxl refinement is uniquely defined
by the following loop, which should always be used as a source of
symmetry information in preference to the above space-group names.
They are only intended as comments.
;
_shelx_estimated_absorpt_t_max 0.992
_shelx_estimated_absorpt_t_min 0.984
_olex2_refinement_description
;
1. Fixed Uiso
 At 1.2 times of:
  All C(H) groups
2.a Aromatic/amide H refined with riding coordinates:
 C3(H3), C4(H4), C5(H5), C6(H6), C9(H9), C10(H10), C11(H11), C12(H12),
 C16(H16), C17(H17), C18(H18), C19(H19), C22(H22), C23(H23), C25(H25), C26(H26),
  C27(H27), C29(H29), C30(H30), C32(H32), C33(H33), C34(H34)
;
_olex2_submission_special_instructions 'No special instructions were received'

loop_
_space_group_symop_operation_xyz
'x, y, z'
'-x+1/2, y+1/2, -z+1/2'
'-x, -y, -z'
'x-1/2, -y-1/2, z-1/2'

loop_
_atom_site_label
_atom_site_type_symbol
_atom_site_fract_x
_atom_site_fract_y
_atom_site_fract_z
_atom_site_U_iso_or_equiv
_atom_site_adp_type
_atom_site_occupancy
_atom_site_site_symmetry_order
_atom_site_calc_flag
_atom_site_refinement_flags_posn
O1 O 0.6906(3) 0.00217(19) 0.54779(14) 0.0838(9) Uani 1 1 d .
O2 O 0.2864(2) 0.54534(12) 0.28838(12) 0.0451(5) Uani 1 1 d .
N1 N 0.6969(2) 0.10350(12) 0.18570(12) 0.0267(5) Uani 1 1 d .
N2 N 0.5428(2) 0.23457(12) 0.11275(12) 0.0253(5) Uani 1 1 d .
C1 C 0.5614(2) 0.08296(15) 0.13462(15) 0.0249(6) Uani 1 1 d .
C2 C 0.5163(3) -0.00490(16) 0.12052(15) 0.0262(6) Uani 1 1 d .
C3 C 0.5983(3) -0.07433(15) 0.15944(16) 0.0296(6) Uani 1 1 d .
H3 H 0.6891 -0.0636 0.1929 0.035 Uiso 1 1 calc R
C4 C 0.5475(3) -0.15679(17) 0.14916(17) 0.0363(7) Uani 1 1 d .
H4 H 0.6027 -0.2031 0.1761 0.044 Uiso 1 1 calc R
C5 C 0.4158(3) -0.17347(17) 0.09959(17) 0.0376(7) Uani 1 1 d .
H5 H 0.3811 -0.2311 0.0933 0.045 Uiso 1 1 calc R
C6 C 0.3355(3) -0.10782(17) 0.05983(16) 0.0344(7) Uani 1 1 d .
H6 H 0.2465 -0.1208 0.0254 0.041 Uiso 1 1 calc R
C7 C 0.3821(3) -0.02109(16) 0.06879(15) 0.0271(6) Uani 1 1 d .
C8 C 0.3001(3) 0.05071(16) 0.02768(14) 0.0264(6) Uani 1 1 d .
C9 C 0.1668(3) 0.03913(18) -0.02546(16) 0.0340(7) Uani 1 1 d .
H9 H 0.1271 -0.0172 -0.0339 0.041 Uiso 1 1 calc R
C10 C 0.0943(3) 0.10752(18) -0.06480(16) 0.0366(7) Uani 1 1 d .
H10 H 0.0045 0.0981 -0.0999 0.044 Uiso 1 1 calc R
C11 C 0.1494(3) 0.19061(18) -0.05454(16) 0.0364(7) Uani 1 1 d .
H11 H 0.0991 0.2376 -0.0834 0.044 Uiso 1 1 calc R
C12 C 0.2772(3) 0.20434(17) -0.00230(15) 0.0298(6) Uani 1 1 d .
H12 H 0.3146 0.2613 0.0054 0.036 Uiso 1 1 calc R
C13 C 0.3533(2) 0.13602(16) 0.03975(15) 0.0260(6) Uani 1 1 d .
C14 C 0.4854(3) 0.14921(15) 0.09640(14) 0.0250(6) Uani 1 1 d .
C15 C 0.7728(3) 0.16784(16) 0.15169(15) 0.0277(6) Uani 1 1 d .
C16 C 0.9155(3) 0.16052(17) 0.14831(15) 0.0308(6) Uani 1 1 d .
H16 H 0.9701 0.1125 0.1723 0.037 Uiso 1 1 calc R
C17 C 0.9776(3) 0.22337(17) 0.10999(16) 0.0347(7) Uani 1 1 d .
H17 H 1.0758 0.2191 0.1084 0.042 Uiso 1 1 calc R
C18 C 0.8979(3) 0.29267(17) 0.07382(16) 0.0363(7) Uani 1 1 d .
H18 H 0.9418 0.3360 0.0480 0.044 Uiso 1 1 calc R
C19 C 0.7552(3) 0.29905(17) 0.07504(16) 0.0316(6) Uani 1 1 d .
H19 H 0.6997 0.3458 0.0490 0.038 Uiso 1 1 calc R
C20 C 0.6934(2) 0.23687(16) 0.11439(15) 0.0264(6) Uani 1 1 d .
C21 C 0.7142(3) 0.09393(15) 0.26853(15) 0.0270(6) Uani 1 1 d .
C22 C 0.6000(3) 0.06413(16) 0.30089(16) 0.0332(7) Uani 1 1 d .
H22 H 0.5089 0.0554 0.2669 0.040 Uiso 1 1 calc R
C23 C 0.6186(3) 0.04747(17) 0.38081(16) 0.0395(7) Uani 1 1 d .
H23 H 0.5407 0.0269 0.4017 0.047 Uiso 1 1 calc R
C24 C 0.7510(3) 0.06060(17) 0.43158(16) 0.0387(7) Uani 1 1 d .
C25 C 0.8613(3) 0.09498(16) 0.40058(17) 0.0363(7) Uani 1 1 d .
H25 H 0.9504 0.1070 0.4354 0.044 Uiso 1 1 calc R
C26 C 0.8445(3) 0.11188(15) 0.32086(16) 0.0302(6) Uani 1 1 d .
H26 H 0.9213 0.1358 0.3010 0.036 Uiso 1 1 calc R
C27 C 0.7756(4) 0.0380(2) 0.51599(19) 0.0550(9) Uani 1 1 d .
H27 H 0.8657 0.0525 0.5485 0.066 Uiso 1 1 calc R
C28 C 0.4816(3) 0.29079(16) 0.16003(14) 0.0253(6) Uani 1 1 d .
C29 C 0.5398(3) 0.37288(15) 0.18095(15) 0.0280(6) Uani 1 1 d .
H29 H 0.6281 0.3889 0.1685 0.034 Uiso 1 1 calc R
C30 C 0.4679(3) 0.42999(16) 0.21958(15) 0.0301(6) Uani 1 1 d .
H30 H 0.5075 0.4856 0.2334 0.036 Uiso 1 1 calc R
C31 C 0.3390(3) 0.40846(16) 0.23893(15) 0.0256(6) Uani 1 1 d .
C32 C 0.2876(3) 0.32501(16) 0.22279(15) 0.0303(6) Uani 1 1 d .
H32 H 0.2021 0.3081 0.2382 0.036 Uiso 1 1 calc R
C33 C 0.3580(3) 0.26644(16) 0.18494(15) 0.0283(6) Uani 1 1 d .
H33 H 0.3225 0.2092 0.1757 0.034 Uiso 1 1 calc R
C34 C 0.2548(3) 0.47002(18) 0.27211(15) 0.0345(7) Uani 1 1 d .
H34 H 0.1667 0.4501 0.2823 0.041 Uiso 1 1 calc R

loop_
_atom_site_aniso_label
_atom_site_aniso_U_11
_atom_site_aniso_U_22
_atom_site_aniso_U_33
_atom_site_aniso_U_23
_atom_site_aniso_U_13
_atom_site_aniso_U_12
O1 0.096(2) 0.108(2) 0.0452(16) 0.0140(15) 0.0114(14) -0.0298(17)
O2 0.0454(13) 0.0382(12) 0.0533(14) -0.0124(10) 0.0141(10) 0.0021(9)
N1 0.0183(11) 0.0304(12) 0.0303(13) -0.0009(10) 0.0032(9) -0.0022(9)
N2 0.0184(11) 0.0255(11) 0.0331(13) -0.0034(10) 0.0078(9) -0.0029(9)
C1 0.0176(13) 0.0320(15) 0.0265(14) -0.0027(12) 0.0078(11) -0.0013(11)
C2 0.0251(14) 0.0285(14) 0.0283(15) -0.0062(12) 0.0135(11) -0.0047(11)
C3 0.0258(14) 0.0297(15) 0.0344(16) -0.0025(12) 0.0090(12) -0.0012(11)
C4 0.0394(18) 0.0302(16) 0.0409(18) 0.0009(13) 0.0122(14) 0.0022(13)
C5 0.0438(18) 0.0285(15) 0.0446(19) -0.0048(13) 0.0188(14) -0.0074(13)
C6 0.0323(16) 0.0377(16) 0.0360(17) -0.0082(14) 0.0134(13) -0.0095(13)
C7 0.0245(14) 0.0328(15) 0.0263(15) -0.0069(12) 0.0106(11) -0.0062(11)
C8 0.0224(14) 0.0350(15) 0.0238(14) -0.0036(12) 0.0092(11) -0.0037(11)
C9 0.0229(15) 0.0444(17) 0.0363(17) -0.0088(14) 0.0097(12) -0.0074(12)
C10 0.0221(15) 0.0572(19) 0.0279(16) -0.0048(15) -0.0007(12) -0.0015(13)
C11 0.0290(16) 0.0487(18) 0.0305(16) 0.0031(14) 0.0046(13) 0.0044(13)
C12 0.0252(15) 0.0340(15) 0.0311(16) 0.0001(13) 0.0081(12) -0.0030(12)
C13 0.0189(13) 0.0356(15) 0.0244(15) -0.0020(12) 0.0069(11) -0.0015(11)
C14 0.0224(14) 0.0278(14) 0.0272(15) -0.0042(12) 0.0111(11) -0.0040(11)
C15 0.0239(15) 0.0308(14) 0.0288(15) -0.0053(12) 0.0065(11) -0.0053(11)
C16 0.0189(14) 0.0374(16) 0.0364(17) -0.0049(13) 0.0066(12) 0.0006(11)
C17 0.0199(14) 0.0460(17) 0.0400(17) -0.0096(14) 0.0102(12) -0.0052(13)
C18 0.0302(16) 0.0383(16) 0.0438(18) -0.0078(14) 0.0159(13) -0.0143(13)
C19 0.0274(15) 0.0300(14) 0.0386(17) -0.0014(13) 0.0095(12) -0.0013(12)
C20 0.0175(13) 0.0315(14) 0.0320(15) -0.0070(12) 0.0092(11) -0.0026(11)
C21 0.0272(15) 0.0213(13) 0.0316(16) -0.0008(12) 0.0046(12) 0.0019(11)
C22 0.0295(15) 0.0397(16) 0.0302(16) -0.0056(13) 0.0057(12) -0.0047(12)
C23 0.0404(18) 0.0429(17) 0.0354(18) -0.0039(14) 0.0090(14) -0.0082(13)
C24 0.050(2) 0.0361(16) 0.0285(17) -0.0041(13) 0.0043(14) -0.0023(14)
C25 0.0343(17) 0.0343(16) 0.0358(18) -0.0069(13) -0.0023(13) 0.0033(13)
C26 0.0281(15) 0.0264(14) 0.0356(17) -0.0054(12) 0.0053(12) 0.0024(11)
C27 0.065(2) 0.057(2) 0.039(2) -0.0056(17) 0.0009(18) -0.0067(18)
C28 0.0207(14) 0.0298(14) 0.0253(14) 0.0009(12) 0.0051(11) 0.0019(11)
C29 0.0222(14) 0.0314(15) 0.0314(15) -0.0029(12) 0.0080(11) -0.0049(11)
C30 0.0284(15) 0.0295(14) 0.0326(16) -0.0051(12) 0.0070(12) -0.0050(11)
C31 0.0215(14) 0.0318(15) 0.0222(14) -0.0036(12) 0.0017(11) -0.0008(11)
C32 0.0194(14) 0.0413(16) 0.0303(16) -0.0048(13) 0.0053(11) -0.0047(12)
C33 0.0239(14) 0.0287(14) 0.0336(15) -0.0028(12) 0.0088(12) -0.0041(11)
C34 0.0310(16) 0.0435(18) 0.0285(16) -0.0081(13) 0.0055(12) 0.0019(13)

loop_
_atom_type_symbol
_atom_type_description
_atom_type_scat_dispersion_real
_atom_type_scat_dispersion_imag
_atom_type_scat_source
C C 0.0033 0.0016 'International Tables Vol C Tables 4.2.6.8 and 6.1.1.4'
H H 0.0000 0.0000 'International Tables Vol C Tables 4.2.6.8 and 6.1.1.4'
N N 0.0061 0.0033 'International Tables Vol C Tables 4.2.6.8 and 6.1.1.4'
O O 0.0106 0.0060 'International Tables Vol C Tables 4.2.6.8 and 6.1.1.4'

loop_
_geom_angle_atom_site_label_1
_geom_angle_atom_site_label_2
_geom_angle_atom_site_label_3
_geom_angle
C15 N1 C1 112.2(2)
C21 N1 C1 119.3(2)
C21 N1 C15 121.83(19)
C14 N2 C20 111.60(19)
C28 N2 C14 119.6(2)
C28 N2 C20 121.11(19)
C2 C1 N1 120.9(2)
C14 C1 N1 117.0(2)
C14 C1 C2 122.0(2)
C3 C2 C1 121.7(2)
C3 C2 C7 120.0(2)
C7 C2 C1 118.2(2)
C2 C3 H3 119.9
C4 C3 C2 120.3(2)
C4 C3 H3 119.9
C3 C4 H4 119.8
C3 C4 C5 120.4(3)
C5 C4 H4 119.8
C4 C5 H5 119.7
C6 C5 C4 120.6(2)
C6 C5 H5 119.7
C5 C6 H6 119.3
C5 C6 C7 121.4(2)
C7 C6 H6 119.3
C2 C7 C8 119.5(2)
C6 C7 C2 117.3(2)
C6 C7 C8 123.2(2)
C9 C8 C7 122.5(2)
C9 C8 C13 117.5(2)
C13 C8 C7 120.1(2)
C8 C9 H9 119.5
C10 C9 C8 121.1(2)
C10 C9 H9 119.5
C9 C10 H10 119.4
C9 C10 C11 121.1(2)
C11 C10 H10 119.4
C10 C11 H11 120.4
C12 C11 C10 119.3(3)
C12 C11 H11 120.4
C11 C12 H12 119.5
C11 C12 C13 121.1(2)
C13 C12 H12 119.5
C8 C13 C14 118.0(2)
C12 C13 C8 119.9(2)
C12 C13 C14 122.0(2)
N2 C14 C13 120.6(2)
C1 C14 N2 117.4(2)
C1 C14 C13 121.9(2)
C16 C15 N1 123.6(2)
C20 C15 N1 116.6(2)
C20 C15 C16 119.5(2)
C15 C16 H16 120.2
C17 C16 C15 119.6(2)
C17 C16 H16 120.2
C16 C17 H17 119.8
C16 C17 C18 120.4(3)
C18 C17 H17 119.8
C17 C18 H18 119.9
C19 C18 C17 120.3(3)
C19 C18 H18 119.9
C18 C19 H19 120.3
C18 C19 C20 119.4(2)
C20 C19 H19 120.3
C15 C20 N2 116.1(2)
C19 C20 N2 122.8(2)
C19 C20 C15 120.8(2)
N1 C21 C22 120.1(2)
C26 C21 N1 121.6(2)
C26 C21 C22 118.3(3)
C21 C22 H22 119.6
C23 C22 C21 120.8(2)
C23 C22 H22 119.6
C22 C23 H23 119.8
C22 C23 C24 120.3(3)
C24 C23 H23 119.8
C23 C24 C27 121.2(3)
C25 C24 C23 118.9(3)
C25 C24 C27 119.9(3)
C24 C25 H25 119.3
C26 C25 C24 121.4(3)
C26 C25 H25 119.3
C21 C26 H26 120.0
C25 C26 C21 120.0(3)
C25 C26 H26 120.0
O1 C27 C24 125.3(3)
O1 C27 H27 117.4
C24 C27 H27 117.4
N2 C28 C29 121.2(2)
C33 C28 N2 119.9(2)
C33 C28 C29 118.9(2)
C28 C29 H29 120.3
C30 C29 C28 119.5(2)
C30 C29 H29 120.3
C29 C30 H30 119.1
C29 C30 C31 121.7(2)
C31 C30 H30 119.1
C30 C31 C32 118.1(2)
C30 C31 C34 122.6(2)
C32 C31 C34 119.2(2)
C31 C32 H32 119.4
C33 C32 C31 121.2(3)
C33 C32 H32 119.4
C28 C33 H33 119.9
C32 C33 C28 120.2(2)
C32 C33 H33 119.9
O2 C34 C31 126.0(3)
O2 C34 H34 117.0
C31 C34 H34 117.0

loop_
_geom_bond_atom_site_label_1
_geom_bond_atom_site_label_2
_geom_bond_distance
O1 C27 1.208(4)
O2 C34 1.221(3)
N1 C1 1.438(3)
N1 C15 1.429(3)
N1 C21 1.403(3)
N2 C14 1.435(3)
N2 C20 1.438(3)
N2 C28 1.401(3)
C1 C2 1.431(3)
C1 C14 1.344(3)
C2 C3 1.411(3)
C2 C7 1.420(3)
C3 H3 0.9500
C3 C4 1.363(3)
C4 H4 0.9500
C4 C5 1.387(4)
C5 H5 0.9500
C5 C6 1.365(4)
C6 H6 0.9500
C6 C7 1.411(3)
C7 C8 1.453(3)
C8 C9 1.413(3)
C8 C13 1.414(3)
C9 H9 0.9500
C9 C10 1.362(4)
C10 H10 0.9500
C10 C11 1.386(4)
C11 H11 0.9500
C11 C12 1.371(3)
C12 H12 0.9500
C12 C13 1.394(3)
C13 C14 1.435(3)
C15 C16 1.386(3)
C15 C20 1.386(3)
C16 H16 0.9500
C16 C17 1.379(3)
C17 H17 0.9500
C17 C18 1.384(4)
C18 H18 0.9500
C18 C19 1.376(3)
C19 H19 0.9500
C19 C20 1.380(3)
C21 C22 1.407(3)
C21 C26 1.401(3)
C22 H22 0.9500
C22 C23 1.369(4)
C23 H23 0.9500
C23 C24 1.392(4)
C24 C25 1.388(4)
C24 C27 1.460(4)
C25 H25 0.9500
C25 C26 1.368(4)
C26 H26 0.9500
C27 H27 0.9500
C28 C29 1.402(3)
C28 C33 1.395(3)
C29 H29 0.9500
C29 C30 1.375(3)
C30 H30 0.9500
C30 C31 1.387(3)
C31 C32 1.388(3)
C31 C34 1.442(3)
C32 H32 0.9500
C32 C33 1.373(3)
C33 H33 0.9500
C34 H34 0.9500

loop_
_geom_torsion_atom_site_label_1
_geom_torsion_atom_site_label_2
_geom_torsion_atom_site_label_3
_geom_torsion_atom_site_label_4
_geom_torsion
N1 C1 C2 C3 3.8(4)
N1 C1 C2 C7 -179.3(2)
N1 C1 C14 N2 -2.8(3)
N1 C1 C14 C13 175.7(2)
N1 C15 C16 C17 176.0(2)
N1 C15 C20 N2 -1.4(3)
N1 C15 C20 C19 -175.5(2)
N1 C21 C22 C23 174.4(2)
N1 C21 C26 C25 -174.5(2)
N2 C28 C29 C30 172.6(2)
N2 C28 C33 C32 -171.9(2)
C1 N1 C15 C16 -132.2(2)
C1 N1 C15 C20 42.0(3)
C1 N1 C21 C22 0.3(3)
C1 N1 C21 C26 179.1(2)
C1 C2 C3 C4 175.2(3)
C1 C2 C7 C6 -175.9(2)
C1 C2 C7 C8 4.4(4)
C2 C1 C14 N2 -177.7(2)
C2 C1 C14 C13 0.8(4)
C2 C3 C4 C5 0.8(4)
C2 C7 C8 C9 179.1(2)
C2 C7 C8 C13 -0.5(4)
C3 C2 C7 C6 1.0(4)
C3 C2 C7 C8 -178.7(2)
C3 C4 C5 C6 0.6(4)
C4 C5 C6 C7 -1.2(4)
C5 C6 C7 C2 0.4(4)
C5 C6 C7 C8 -180.0(3)
C6 C7 C8 C9 -0.6(4)
C6 C7 C8 C13 179.8(3)
C7 C2 C3 C4 -1.6(4)
C7 C8 C9 C10 -178.2(3)
C7 C8 C13 C12 177.3(2)
C7 C8 C13 C14 -3.2(4)
C8 C9 C10 C11 0.5(4)
C8 C13 C14 N2 -178.3(2)
C8 C13 C14 C1 3.2(4)
C9 C8 C13 C12 -2.3(4)
C9 C8 C13 C14 177.1(2)
C9 C10 C11 C12 -1.7(4)
C10 C11 C12 C13 0.9(4)
C11 C12 C13 C8 1.2(4)
C11 C12 C13 C14 -178.2(2)
C12 C13 C14 N2 1.1(4)
C12 C13 C14 C1 -177.4(3)
C13 C8 C9 C10 1.5(4)
C14 N2 C20 C15 -41.0(3)
C14 N2 C20 C19 133.0(2)
C14 N2 C28 C29 176.4(2)
C14 N2 C28 C33 -5.7(3)
C14 C1 C2 C3 178.5(3)
C14 C1 C2 C7 -4.6(4)
C15 N1 C1 C2 134.8(2)
C15 N1 C1 C14 -40.1(3)
C15 N1 C21 C22 149.3(2)
C15 N1 C21 C26 -31.9(3)
C15 C16 C17 C18 -1.1(4)
C16 C15 C20 N2 173.1(2)
C16 C15 C20 C19 -1.0(4)
C16 C17 C18 C19 -0.7(4)
C17 C18 C19 C20 1.6(4)
C18 C19 C20 N2 -174.5(2)
C18 C19 C20 C15 -0.8(4)
C20 N2 C14 C1 43.7(3)
C20 N2 C14 C13 -134.9(2)
C20 N2 C28 C29 29.6(3)
C20 N2 C28 C33 -152.5(2)
C20 C15 C16 C17 2.0(4)
C21 N1 C1 C2 -73.4(3)
C21 N1 C1 C14 111.7(3)
C21 N1 C15 C16 76.8(3)
C21 N1 C15 C20 -109.0(3)
C21 C22 C23 C24 0.6(4)
C22 C21 C26 C25 4.3(3)
C22 C23 C24 C25 3.3(4)
C22 C23 C24 C27 -176.0(3)
C23 C24 C25 C26 -3.4(4)
C23 C24 C27 O1 4.8(5)
C24 C25 C26 C21 -0.4(4)
C25 C24 C27 O1 -174.5(3)
C26 C21 C22 C23 -4.4(4)
C27 C24 C25 C26 175.9(3)
C28 N2 C14 C1 -106.1(3)
C28 N2 C14 C13 75.4(3)
C28 N2 C20 C15 108.2(3)
C28 N2 C20 C19 -77.8(3)
C28 C29 C30 C31 0.3(4)
C29 C28 C33 C32 6.0(4)
C29 C30 C31 C32 4.0(4)
C29 C30 C31 C34 -173.6(2)
C30 C31 C32 C33 -3.4(4)
C30 C31 C34 O2 -1.6(4)
C31 C32 C33 C28 -1.7(4)
C32 C31 C34 O2 -179.3(3)
C33 C28 C29 C30 -5.3(4)
C34 C31 C32 C33 174.4(2)

loop_
_smtbx_masks_void_nr
_smtbx_masks_void_average_x
_smtbx_masks_void_average_y
_smtbx_masks_void_average_z
_smtbx_masks_void_volume
_smtbx_masks_void_count_electrons
1 -0.201 0.325 0.860 32.7 4.8
2 0.201 0.675 0.140 32.7 4.8
3 0.299 0.175 0.360 32.7 4.8
4 0.701 0.825 0.640 32.7 4.8
